data_1543241
loop_
_publ_author_name
'Sk\'orka, \/Lukasz'
'Filapek, Micha\/l'
'Zur, Lidia'
'Ma\/lecki, Jan Grzegorz'
'Pisarski, Wojciech'
'Olejnik, Marian'
'Danikiewicz, Witold'
'Krompiec, Stanis\/law'

_publ_section_title
;
 Highly Phosphorescent Cyclometalated Iridium(III) Complexes for
 Optoelectronic Applications: Fine Tuning of the Emission Wavelength
 through Ancillary Ligands
;
_journal_issue 13
_journal_name_full 'The Journal of Physical Chemistry C'
_journal_page_first 7284
_journal_paper_doi 10.1021/acs.jpcc.6b01663
_journal_volume 120
_journal_year 2016
_chemical_formula_sum 'C32 H18 F12 Ir N4 P'
_chemical_formula_weight 909.67
_chemical_name_systematic
; 
 ? 
;
_space_group_IT_number 14
_symmetry_cell_setting monoclinic
_symmetry_space_group_name_Hall '-P 2ybc'
_symmetry_space_group_name_H-M 'P 1 21/c 1'
_atom_sites_solution_hydrogens geom
_atom_sites_solution_primary direct
_atom_sites_solution_secondary difmap
_audit_creation_method SHELXL-97
_cell_angle_alpha 90.00
_cell_angle_beta 97.634(5)
_cell_angle_gamma 90.00
_cell_formula_units_Z 4
_cell_length_a 9.9615(5)
_cell_length_b 24.4176(8)
_cell_length_c 14.2131(6)
_cell_measurement_reflns_used 5197
_cell_measurement_temperature 295.0(2)
_cell_measurement_theta_max 29.2562
_cell_measurement_theta_min 3.4187
_cell_volume 3426.5(3)
_computing_cell_refinement
;
CrysAlisPro, Agilent Technologies,
Version 1.171.35.21 (release 20-01-2012 CrysAlis171 .NET)
(compiled Jan 23 2012,18:06:46)
;
_computing_data_collection
;
CrysAlisPro, Agilent Technologies,
Version 1.171.35.21 (release 20-01-2012 CrysAlis171 .NET)
(compiled Jan 23 2012,18:06:46)
;
_computing_data_reduction
;
CrysAlisPro, Agilent Technologies,
Version 1.171.35.21 (release 20-01-2012 CrysAlis171 .NET)
(compiled Jan 23 2012,18:06:46)
;
_computing_structure_refinement 'SHELXL-97 (Sheldrick, 1997)'
_computing_structure_solution 'SHELXS-97 (Sheldrick, 1990)'
_diffrn_ambient_temperature 295.0(2)
_diffrn_detector_area_resol_mean 10.4015
_diffrn_measured_fraction_theta_full 0.997
_diffrn_measured_fraction_theta_max 0.997
_diffrn_measurement_device_type 'Xcalibur, Atlas, Gemini ultra'
_diffrn_measurement_method '\w scans'
_diffrn_radiation_monochromator graphite
_diffrn_radiation_source 'Enhance (Mo) X-ray Source'
_diffrn_radiation_type MoK\a
_diffrn_radiation_wavelength 0.71073
_diffrn_reflns_av_R_equivalents 0.0490
_diffrn_reflns_av_sigmaI/netI 0.0750
_diffrn_reflns_limit_h_max 11
_diffrn_reflns_limit_h_min -9
_diffrn_reflns_limit_k_max 29
_diffrn_reflns_limit_k_min -29
_diffrn_reflns_limit_l_max 16
_diffrn_reflns_limit_l_min -16
_diffrn_reflns_number 17047
_diffrn_reflns_theta_full 25.05
_diffrn_reflns_theta_max 25.05
_diffrn_reflns_theta_min 3.43
_exptl_absorpt_coefficient_mu 4.037
_exptl_absorpt_correction_T_max 1.00000
_exptl_absorpt_correction_T_min 0.34573
_exptl_absorpt_correction_type multi-scan
_exptl_absorpt_process_details
;
CrysAlisPro, Agilent Technologies,
Version 1.171.35.21 (release 20-01-2012 CrysAlis171 .NET)
(compiled Jan 23 2012,18:06:46)
Empirical absorption correction using spherical harmonics,
 implemented in SCALE3 ABSPACK scaling algorithm.
;
_exptl_crystal_colour yellow
_exptl_crystal_density_diffrn 1.763
_exptl_crystal_density_method 'not measured'
_exptl_crystal_description needle
_exptl_crystal_F_000 1752
_exptl_crystal_size_max 0.22
_exptl_crystal_size_mid 0.06
_exptl_crystal_size_min 0.03
_refine_diff_density_max 2.085
_refine_diff_density_min -0.983
_refine_diff_density_rms 0.124
_refine_ls_extinction_method none
_refine_ls_goodness_of_fit_ref 0.996
_refine_ls_hydrogen_treatment constr
_refine_ls_matrix_type full
_refine_ls_number_parameters 451
_refine_ls_number_reflns 6049
_refine_ls_number_restraints 0
_refine_ls_restrained_S_all 0.996
_refine_ls_R_factor_all 0.0907
_refine_ls_R_factor_gt 0.0537
_refine_ls_shift/su_max 0.002
_refine_ls_shift/su_mean 0.000
_refine_ls_structure_factor_coef Fsqd
_refine_ls_weighting_details 'calc w=1/[\s^2^(Fo^2^)+(0.0629P)^2^+0.0000P] where P=(Fo^2^+2Fc^2^)/3'
_refine_ls_weighting_scheme calc
_refine_ls_wR_factor_gt 0.1103
_refine_ls_wR_factor_ref 0.1206
_reflns_number_gt 4140
_reflns_number_total 6049
_reflns_threshold_expression >2sigma(I)
_cod_data_source_file jp6b01663_si_004.cif
_cod_data_source_block 192
_cod_depositor_comments
;
The following automatic conversions were performed:
'_atom_site_symetry_multiplicity' tag replaced with
'_atom_site_symmetry_multiplicity' tag as specified in the
replacement file
'/usr/data/users/saulius/crontab/automatic-downloads/current/ACS/lib/lists/replacement-tags.lst'.

Automatic conversion script
Id: cif_correct_tags 4268 2015-11-12 08:31:59Z antanas 
;
_cod_original_sg_symbol_H-M 'P 21/c'
_cod_database_code 1543241

loop_
_symmetry_equiv_pos_as_xyz
'x, y, z'
'-x, y+1/2, -z+1/2'
'-x, -y, -z'
'x, -y-1/2, z-1/2'

loop_
_atom_site_label
_atom_site_type_symbol
_atom_site_fract_x
_atom_site_fract_y
_atom_site_fract_z
_atom_site_U_iso_or_equiv
_atom_site_adp_type
_atom_site_occupancy
_atom_site_symmetry_multiplicity
_atom_site_calc_flag
_atom_site_refinement_flags
Ir1 Ir 0.41302(3) 0.361683(11) 0.78431(2) 0.04415(14) Uani 1 1 d .
P1 P 0.0550(5) 0.4726(2) 0.2823(3) 0.1225(15) Uani 1 1 d .
F1 F -0.1206(8) 0.3668(4) 0.5042(6) 0.171(4) Uani 1 1 d .
F2 F 0.4043(7) 0.5707(2) 0.5367(5) 0.114(2) Uani 1 1 d .
F3 F 0.4298(9) 0.1474(2) 0.7671(6) 0.133(3) Uani 1 1 d .
F4 F 0.2288(9) 0.2162(3) 1.0186(5) 0.133(3) Uani 1 1 d .
F5 F 0.6852(8) 0.4282(3) 1.1048(4) 0.131(3) Uani 1 1 d .
F6 F 0.9480(8) 0.3403(4) 0.9051(6) 0.134(3) Uani 1 1 d .
F7 F 0.0180(12) 0.4480(7) 0.1855(9) 0.245(7) Uani 1 1 d .
F8 F 0.081(2) 0.4987(6) 0.3815(7) 0.297(10) Uani 1 1 d .
F9 F -0.022(2) 0.4303(14) 0.3278(15) 0.315(12) Uani 1 1 d .
F10 F 0.1691(12) 0.4383(5) 0.3165(13) 0.282(9) Uani 1 1 d .
F11 F 0.142(2) 0.5118(8) 0.2475(11) 0.315(12) Uani 1 1 d .
F12 F -0.0628(19) 0.5090(10) 0.2614(8) 0.362(15) Uani 1 1 d .
N1 N 0.2237(7) 0.3612(3) 0.6946(4) 0.0453(16) Uani 1 1 d .
N2 N 0.4180(6) 0.4357(2) 0.7028(4) 0.0434(16) Uani 1 1 d .
N3 N 0.4953(6) 0.3132(3) 0.6886(4) 0.0456(16) Uani 1 1 d .
N4 N 0.3466(8) 0.4046(3) 0.8923(4) 0.0543(19) Uani 1 1 d .
C1 C 0.1261(9) 0.3249(4) 0.6975(6) 0.062(2) Uani 1 1 d .
H1 H 0.1379 0.2978 0.7438 0.074 Uiso 1 1 calc R
C2 C 0.0077(10) 0.3253(5) 0.6352(7) 0.081(3) Uani 1 1 d .
H2 H -0.0593 0.2991 0.6385 0.097 Uiso 1 1 calc R
C3 C -0.0068(11) 0.3652(5) 0.5696(8) 0.093(4) Uani 1 1 d .
C4 C 0.0912(10) 0.4039(4) 0.5648(7) 0.074(3) Uani 1 1 d .
H4 H 0.0796 0.4312 0.5189 0.089 Uiso 1 1 calc R
C5 C 0.2066(8) 0.4018(3) 0.6285(5) 0.051(2) Uani 1 1 d .
C6 C 0.3105(8) 0.4431(3) 0.6348(5) 0.048(2) Uani 1 1 d .
C7 C 0.3071(9) 0.4887(4) 0.5773(6) 0.061(2) Uani 1 1 d .
H7 H 0.2355 0.4940 0.5291 0.073 Uiso 1 1 calc R
C8 C 0.4091(12) 0.5259(4) 0.5917(7) 0.073(3) Uani 1 1 d .
C9 C 0.5160(11) 0.5184(4) 0.6597(7) 0.070(3) Uani 1 1 d .
H9 H 0.5859 0.5439 0.6690 0.084 Uiso 1 1 calc R
C10 C 0.5184(10) 0.4723(3) 0.7144(6) 0.058(2) Uani 1 1 d .
H10 H 0.5917 0.4663 0.7610 0.070 Uiso 1 1 calc R
C11 C 0.5555(10) 0.3305(4) 0.6167(7) 0.064(3) Uani 1 1 d .
H11 H 0.5558 0.3680 0.6048 0.077 Uiso 1 1 calc R
C12 C 0.6164(11) 0.2972(5) 0.5596(7) 0.077(3) Uani 1 1 d .
H12 H 0.6598 0.3115 0.5110 0.092 Uiso 1 1 calc R
C13 C 0.6129(12) 0.2420(5) 0.5749(9) 0.088(3) Uani 1 1 d .
H13 H 0.6511 0.2182 0.5349 0.106 Uiso 1 1 calc R
C14 C 0.5539(12) 0.2221(4) 0.6483(8) 0.083(3) Uani 1 1 d .
H14 H 0.5538 0.1845 0.6593 0.099 Uiso 1 1 calc R
C15 C 0.4920(9) 0.2578(3) 0.7085(7) 0.061(2) Uani 1 1 d .
C16 C 0.4238(10) 0.2437(3) 0.7887(6) 0.060(2) Uani 1 1 d .
C17 C 0.3933(12) 0.1914(4) 0.8173(9) 0.085(3) Uani 1 1 d .
C18 C 0.3263(14) 0.1810(5) 0.8925(9) 0.095(4) Uani 1 1 d .
H18 H 0.3047 0.1455 0.9090 0.114 Uiso 1 1 calc R
C19 C 0.2924(13) 0.2253(5) 0.9424(8) 0.091(4) Uani 1 1 d .
C20 C 0.3180(9) 0.2777(4) 0.9201(6) 0.064(3) Uani 1 1 d .
H20 H 0.2913 0.3064 0.9564 0.077 Uiso 1 1 calc R
C21 C 0.3858(9) 0.2883(3) 0.8413(6) 0.052(2) Uani 1 1 d .
C22 C 0.2210(11) 0.4216(4) 0.8920(7) 0.067(3) Uani 1 1 d .
H22 H 0.1580 0.4152 0.8387 0.080 Uiso 1 1 calc R
C23 C 0.1800(13) 0.4492(5) 0.9702(8) 0.094(4) Uani 1 1 d .
H23 H 0.0908 0.4603 0.9702 0.113 Uiso 1 1 calc R
C24 C 0.2761(19) 0.4589(5) 1.0459(8) 0.108(5) Uani 1 1 d .
H24 H 0.2520 0.4767 1.0990 0.130 Uiso 1 1 calc R
C25 C 0.4034(16) 0.4435(5) 1.0448(7) 0.091(4) Uani 1 1 d .
H25 H 0.4671 0.4515 1.0969 0.109 Uiso 1 1 calc R
C26 C 0.4453(11) 0.4153(3) 0.9677(5) 0.063(3) Uani 1 1 d .
C27 C 0.5772(10) 0.3967(3) 0.9566(6) 0.061(3) Uani 1 1 d .
C28 C 0.6954(14) 0.4017(4) 1.0219(7) 0.082(3) Uani 1 1 d .
C29 C 0.8191(15) 0.3842(6) 1.0065(9) 0.098(4) Uani 1 1 d .
H29 H 0.8952 0.3895 1.0512 0.118 Uiso 1 1 calc R
C30 C 0.8270(12) 0.3586(5) 0.9228(10) 0.089(4) Uani 1 1 d .
C31 C 0.7135(10) 0.3505(4) 0.8543(7) 0.071(3) Uani 1 1 d .
H31 H 0.7227 0.3327 0.7977 0.086 Uiso 1 1 calc R
C32 C 0.5899(9) 0.3690(3) 0.8711(6) 0.051(2) Uani 1 1 d .

loop_
_atom_site_aniso_label
_atom_site_aniso_U_11
_atom_site_aniso_U_22
_atom_site_aniso_U_33
_atom_site_aniso_U_23
_atom_site_aniso_U_13
_atom_site_aniso_U_12
Ir1 0.0542(2) 0.03797(19) 0.03926(18) 0.00177(14) 0.00252(13) -0.00628(16)
P1 0.092(3) 0.192(4) 0.085(3) 0.006(3) 0.019(2) 0.042(3)
F1 0.084(5) 0.261(11) 0.151(7) 0.087(7) -0.051(5) -0.060(6)
F2 0.119(5) 0.083(4) 0.139(6) 0.068(4) 0.014(4) 0.003(4)
F3 0.201(9) 0.041(3) 0.165(7) -0.009(4) 0.058(7) -0.010(4)
F4 0.183(8) 0.119(6) 0.106(5) 0.043(4) 0.055(5) -0.037(5)
F5 0.150(7) 0.157(7) 0.072(4) -0.021(4) -0.031(4) -0.050(5)
F6 0.064(5) 0.171(7) 0.156(7) 0.012(6) -0.021(5) -0.005(5)
F7 0.166(10) 0.375(19) 0.185(11) -0.135(12) -0.011(8) -0.006(11)
F8 0.50(2) 0.258(13) 0.096(7) -0.044(7) -0.091(11) 0.209(16)
F9 0.38(2) 0.33(2) 0.224(14) 0.035(13) -0.014(14) -0.26(2)
F10 0.139(10) 0.206(12) 0.47(2) -0.044(13) -0.087(13) 0.091(9)
F11 0.38(2) 0.33(2) 0.224(14) 0.035(13) -0.014(14) -0.26(2)
F12 0.34(2) 0.61(3) 0.124(9) 0.015(13) -0.007(11) 0.36(3)
N1 0.044(4) 0.056(4) 0.035(3) -0.002(3) 0.003(3) -0.009(4)
N2 0.039(4) 0.036(3) 0.056(4) -0.005(3) 0.011(3) -0.001(3)
N3 0.038(4) 0.047(4) 0.051(4) 0.002(3) 0.001(3) -0.002(3)
N4 0.082(6) 0.043(4) 0.037(4) 0.006(3) 0.006(4) -0.008(4)
C1 0.048(6) 0.075(6) 0.063(6) 0.005(5) 0.012(5) -0.016(5)
C2 0.056(7) 0.113(9) 0.075(7) 0.009(6) 0.012(6) -0.024(6)
C3 0.048(7) 0.138(11) 0.084(8) 0.006(7) -0.025(6) -0.015(7)
C4 0.055(7) 0.097(8) 0.066(6) 0.015(5) -0.006(5) -0.006(6)
C5 0.050(6) 0.062(5) 0.040(4) -0.002(4) 0.002(4) 0.002(4)
C6 0.047(5) 0.048(4) 0.047(4) 0.003(4) -0.002(4) 0.005(4)
C7 0.053(6) 0.072(6) 0.057(5) 0.011(4) 0.001(4) 0.016(5)
C8 0.102(9) 0.047(5) 0.073(6) 0.019(5) 0.025(6) 0.008(6)
C9 0.079(7) 0.051(5) 0.082(7) 0.010(5) 0.017(6) -0.013(5)
C10 0.072(6) 0.043(5) 0.059(5) 0.009(4) 0.003(4) -0.008(5)
C11 0.063(7) 0.058(6) 0.072(6) 0.000(5) 0.017(5) -0.019(5)
C12 0.078(8) 0.081(7) 0.076(7) -0.014(6) 0.028(6) -0.003(6)
C13 0.090(9) 0.089(9) 0.091(8) -0.015(7) 0.033(7) 0.007(7)
C14 0.112(10) 0.048(5) 0.087(8) -0.018(5) 0.013(7) 0.008(6)
C15 0.059(6) 0.049(5) 0.071(6) 0.004(5) -0.001(5) -0.004(5)
C16 0.072(7) 0.040(5) 0.067(6) 0.007(4) 0.002(5) -0.010(5)
C17 0.108(10) 0.041(5) 0.104(8) 0.004(6) 0.003(7) -0.017(6)
C18 0.122(11) 0.059(7) 0.107(9) 0.026(7) 0.024(8) -0.014(7)
C19 0.120(10) 0.089(8) 0.067(7) 0.028(6) 0.024(7) -0.022(7)
C20 0.067(7) 0.064(6) 0.062(6) 0.019(5) 0.006(5) -0.017(5)
C21 0.057(6) 0.042(5) 0.057(5) 0.014(4) 0.003(4) -0.006(4)
C22 0.068(7) 0.061(6) 0.072(6) 0.003(5) 0.012(5) 0.001(5)
C23 0.108(10) 0.099(8) 0.084(8) -0.026(7) 0.046(7) 0.009(7)
C24 0.172(15) 0.106(9) 0.054(7) -0.037(6) 0.044(8) -0.023(10)
C25 0.111(10) 0.107(9) 0.058(7) -0.028(6) 0.024(7) -0.029(8)
C26 0.099(8) 0.049(5) 0.039(5) -0.004(4) 0.003(5) -0.017(5)
C27 0.067(7) 0.058(5) 0.053(5) 0.015(4) -0.009(5) -0.012(5)
C28 0.103(10) 0.082(7) 0.056(6) -0.001(5) -0.004(6) -0.032(7)
C29 0.090(10) 0.121(10) 0.075(8) 0.013(7) -0.023(7) -0.044(8)
C30 0.050(7) 0.107(9) 0.105(10) 0.019(7) -0.013(7) -0.011(7)
C31 0.059(7) 0.079(7) 0.074(6) 0.004(5) 0.000(5) -0.008(6)
C32 0.051(6) 0.056(5) 0.043(4) 0.008(4) -0.005(4) -0.016(4)

loop_
_atom_type_symbol
_atom_type_description
_atom_type_scat_dispersion_real
_atom_type_scat_dispersion_imag
_atom_type_scat_source
C C 0.0033 0.0016 'International Tables Vol C Tables 4.2.6.8 and 6.1.1.4'
H H 0.0000 0.0000 'International Tables Vol C Tables 4.2.6.8 and 6.1.1.4'
F F 0.0171 0.0103 'International Tables Vol C Tables 4.2.6.8 and 6.1.1.4'
Ir Ir -1.4442 7.9887 'International Tables Vol C Tables 4.2.6.8 and 6.1.1.4'
N N 0.0061 0.0033 'International Tables Vol C Tables 4.2.6.8 and 6.1.1.4'
P P 0.1023 0.0942 'International Tables Vol C Tables 4.2.6.8 and 6.1.1.4'

loop_
_geom_angle_atom_site_label_1
_geom_angle_atom_site_label_2
_geom_angle_atom_site_label_3
_geom_angle
C21 Ir1 C32 89.2(3)
C21 Ir1 N4 94.6(3)
C32 Ir1 N4 80.8(3)
C21 Ir1 N3 80.7(3)
C32 Ir1 N3 93.6(3)
N4 Ir1 N3 172.8(2)
C21 Ir1 N1 94.6(3)
C32 Ir1 N1 175.2(3)
N4 Ir1 N1 95.9(3)
N3 Ir1 N1 90.0(2)
C21 Ir1 N2 170.1(3)
C32 Ir1 N2 100.1(3)
N4 Ir1 N2 90.4(2)
N3 Ir1 N2 95.0(2)
N1 Ir1 N2 76.4(2)
F11 P1 F10 91.2(12)
F11 P1 F12 91.6(13)
F10 P1 F12 172.1(9)
F11 P1 F9 173.3(12)
F10 P1 F9 83.1(13)
F12 P1 F9 93.6(15)
F11 P1 F7 92.1(9)
F10 P1 F7 99.4(9)
F12 P1 F7 88.0(8)
F9 P1 F7 92.4(13)
F11 P1 F8 90.2(11)
F10 P1 F8 84.3(8)
F12 P1 F8 88.2(8)
F9 P1 F8 85.6(12)
F7 P1 F8 175.7(9)
C1 N1 C5 119.0(7)
C1 N1 Ir1 125.6(5)
C5 N1 Ir1 115.4(5)
C10 N2 C6 120.4(7)
C10 N2 Ir1 124.5(5)
C6 N2 Ir1 115.1(5)
C11 N3 C15 119.8(8)
C11 N3 Ir1 126.1(6)
C15 N3 Ir1 114.0(6)
C22 N4 C26 121.5(8)
C22 N4 Ir1 124.2(6)
C26 N4 Ir1 114.3(7)
N1 C1 C2 123.1(9)
N1 C1 H1 118.4
C2 C1 H1 118.4
C3 C2 C1 117.1(9)
C3 C2 H2 121.5
C1 C2 H2 121.5
C2 C3 C4 121.6(8)
C2 C3 F1 119.7(11)
C4 C3 F1 118.7(10)
C3 C4 C5 119.0(9)
C3 C4 H4 120.5
C5 C4 H4 120.5
N1 C5 C4 120.2(8)
N1 C5 C6 116.4(6)
C4 C5 C6 123.3(8)
N2 C6 C7 119.0(8)
N2 C6 C5 116.4(7)
C7 C6 C5 124.7(7)
C8 C7 C6 119.5(8)
C8 C7 H7 120.3
C6 C7 H7 120.3
F2 C8 C9 119.4(10)
F2 C8 C7 119.3(9)
C9 C8 C7 121.3(8)
C8 C9 C10 118.1(9)
C8 C9 H9 121.0
C10 C9 H9 121.0
N2 C10 C9 121.7(8)
N2 C10 H10 119.1
C9 C10 H10 119.1
N3 C11 C12 123.9(9)
N3 C11 H11 118.0
C12 C11 H11 118.0
C11 C12 C13 118.4(11)
C11 C12 H12 120.8
C13 C12 H12 120.8
C14 C13 C12 120.1(11)
C14 C13 H13 120.0
C12 C13 H13 120.0
C13 C14 C15 120.7(10)
C13 C14 H14 119.7
C15 C14 H14 119.7
N3 C15 C14 117.0(9)
N3 C15 C16 114.9(8)
C14 C15 C16 128.0(9)
C17 C16 C21 118.4(10)
C17 C16 C15 126.6(9)
C21 C16 C15 115.0(7)
C18 C17 F3 117.1(10)
C18 C17 C16 123.6(11)
F3 C17 C16 119.3(12)
C17 C18 C19 116.3(10)
C17 C18 H18 121.8
C19 C18 H18 121.8
F4 C19 C20 118.0(12)
F4 C19 C18 117.7(11)
C20 C19 C18 124.3(11)
C19 C20 C21 119.1(10)
C19 C20 H20 120.4
C21 C20 H20 120.4
C16 C21 C20 118.2(8)
C16 C21 Ir1 114.9(6)
C20 C21 Ir1 126.3(7)
N4 C22 C23 121.5(9)
N4 C22 H22 119.2
C23 C22 H22 119.2
C24 C23 C22 117.4(12)
C24 C23 H23 121.3
C22 C23 H23 121.3
C25 C24 C23 120.9(11)
C25 C24 H24 119.5
C23 C24 H24 119.5
C24 C25 C26 122.2(11)
C24 C25 H25 118.9
C26 C25 H25 118.9
N4 C26 C25 116.3(11)
N4 C26 C27 115.4(8)
C25 C26 C27 128.3(9)
C28 C27 C32 116.6(10)
C28 C27 C26 127.3(10)
C32 C27 C26 116.1(7)
C29 C28 F5 117.7(11)
C29 C28 C27 124.7(11)
F5 C28 C27 117.5(12)
C28 C29 C30 116.6(11)
C28 C29 H29 121.7
C30 C29 H29 121.7
F6 C30 C29 118.5(11)
F6 C30 C31 118.9(12)
C29 C30 C31 122.6(13)
C32 C31 C30 119.7(11)
C32 C31 H31 120.2
C30 C31 H31 120.2
C31 C32 C27 119.8(8)
C31 C32 Ir1 126.8(7)
C27 C32 Ir1 113.4(7)

loop_
_geom_bond_atom_site_label_1
_geom_bond_atom_site_label_2
_geom_bond_distance
Ir1 C21 1.999(7)
Ir1 C32 2.020(8)
Ir1 N4 2.040(7)
Ir1 N3 2.055(7)
Ir1 N1 2.132(6)
Ir1 N2 2.150(6)
P1 F11 1.421(13)
P1 F10 1.444(10)
P1 F12 1.471(11)
P1 F9 1.49(2)
P1 F7 1.501(10)
P1 F8 1.538(10)
F1 C3 1.368(11)
F2 C8 1.341(10)
F3 C17 1.367(13)
F4 C19 1.343(13)
F5 C28 1.360(12)
F6 C30 1.341(14)
N1 C1 1.319(10)
N1 C5 1.360(9)
N2 C10 1.336(10)
N2 C6 1.356(9)
N3 C11 1.321(11)
N3 C15 1.382(10)
N4 C22 1.317(11)
N4 C26 1.380(10)
C1 C2 1.378(12)
C1 H1 0.9300
C2 C3 1.343(15)
C2 H2 0.9300
C3 C4 1.366(15)
C4 C5 1.367(11)
C4 H4 0.9300
C5 C6 1.440(11)
C6 C7 1.380(11)
C7 C8 1.357(13)
C7 H7 0.9300
C8 C9 1.352(13)
C9 C10 1.366(12)
C9 H9 0.9300
C10 H10 0.9300
C11 C12 1.349(13)
C11 H11 0.9300
C12 C13 1.366(15)
C12 H12 0.9300
C13 C14 1.354(15)
C13 H13 0.9300
C14 C15 1.419(14)
C14 H14 0.9300
C15 C16 1.445(13)
C16 C17 1.384(13)
C16 C21 1.401(12)
C17 C18 1.358(16)
C18 C19 1.360(16)
C18 H18 0.9300
C19 C20 1.351(13)
C20 C21 1.407(13)
C20 H20 0.9300
C22 C23 1.406(14)
C22 H22 0.9300
C23 C24 1.363(17)
C23 H23 0.9300
C24 C25 1.325(17)
C24 H24 0.9300
C25 C26 1.404(14)
C25 H25 0.9300
C26 C27 1.418(13)
C27 C28 1.404(14)
C27 C32 1.411(12)
C28 C29 1.350(17)
C29 C30 1.356(17)
C29 H29 0.9300
C30 C31 1.405(14)
C31 C32 1.361(13)
C31 H31 0.9300

loop_
_geom_hbond_atom_site_label_D
_geom_hbond_atom_site_label_H
_geom_hbond_atom_site_label_A
_geom_hbond_distance_DH
_geom_hbond_distance_HA
_geom_hbond_distance_DA
_geom_hbond_angle_DHA
C14 H14 F3 0.93 2.28 2.875(15) 121.2
C22 H22 N1 0.93 2.59 3.172(11) 121.0
C25 H25 F5 0.93 2.23 2.848(17) 122.8
C31 H31 N3 0.93 2.61 3.121(11) 114.9
